data_4025383
loop_
_publ_author_name
'Min Jiang'
'Yin Wei'
'Min Shi'

_publ_section_title
;
 Acetoxylation and Hydroxylation of Diarylmethylenecycloalkanes via
 Radical Approach
;
_journal_name_full 'Journal of Organic Chemistry'
_journal_page_first 2528
_journal_page_last 2533
_journal_paper_doi 10.1021/jo9027209
_journal_volume 75
_journal_year 2010
_chemical_formula_sum 'C24 H19 N O4'
_chemical_formula_weight 385.40
_chemical_name_systematic
; 
 ? 
;
_space_group_IT_number 14
_symmetry_cell_setting monoclinic
_symmetry_space_group_name_Hall '-P 2ybc'
_symmetry_space_group_name_H-M 'P 1 21/c 1'
_atom_sites_solution_hydrogens geom
_atom_sites_solution_primary direct
_atom_sites_solution_secondary difmap
_audit_creation_method SHELXL-97
_cell_angle_alpha 90.00
_cell_angle_beta 97.809(2)
_cell_angle_gamma 90.00
_cell_formula_units_Z 4
_cell_length_a 18.083(2)
_cell_length_b 13.6403(15)
_cell_length_c 7.8790(9)
_cell_measurement_reflns_used 2729
_cell_measurement_temperature 293(2)
_cell_measurement_theta_max 51.272
_cell_measurement_theta_min 4.533
_cell_volume 1925.4(4)
_computing_cell_refinement 'Bruker SMART'
_computing_data_collection 'Bruker SMART'
_computing_data_reduction 'Bruker SHELXTL'
_computing_molecular_graphics 'Bruker SHELXTL'
_computing_publication_material 'Bruker SHELXTL'
_computing_structure_refinement 'SHELXL-97 (Sheldrick, 1997)'
_computing_structure_solution 'SHELXS-97 (Sheldrick, 1990)'
_diffrn_ambient_temperature 293(2)
_diffrn_measured_fraction_theta_full 0.996
_diffrn_measured_fraction_theta_max 0.996
_diffrn_measurement_device_type 'CCD area detector'
_diffrn_measurement_method 'phi and omega scans'
_diffrn_radiation_monochromator graphite
_diffrn_radiation_source 'fine-focus sealed tube'
_diffrn_radiation_type MoK\a
_diffrn_radiation_wavelength 0.71073
_diffrn_reflns_av_R_equivalents 0.1046
_diffrn_reflns_av_sigmaI/netI 0.0707
_diffrn_reflns_limit_h_max 16
_diffrn_reflns_limit_h_min -21
_diffrn_reflns_limit_k_max 16
_diffrn_reflns_limit_k_min -15
_diffrn_reflns_limit_l_max 9
_diffrn_reflns_limit_l_min -9
_diffrn_reflns_number 10004
_diffrn_reflns_theta_full 25.50
_diffrn_reflns_theta_max 25.50
_diffrn_reflns_theta_min 1.88
_exptl_absorpt_coefficient_mu 0.091
_exptl_absorpt_correction_T_max 1.00000
_exptl_absorpt_correction_T_min 0.75323
_exptl_absorpt_correction_type empirical
_exptl_absorpt_process_details sadabs
_exptl_crystal_colour colorless
_exptl_crystal_density_diffrn 1.330
_exptl_crystal_density_method 'not measured'
_exptl_crystal_description prismatic
_exptl_crystal_F_000 808
_exptl_crystal_size_max 0.432
_exptl_crystal_size_mid 0.411
_exptl_crystal_size_min 0.128
_refine_diff_density_max 0.248
_refine_diff_density_min -0.248
_refine_diff_density_rms 0.047
_refine_ls_extinction_expression Fc^*^=kFc[1+0.001xFc^2^\l^3^/sin(2\q)]^-1/4^
_refine_ls_extinction_method SHELXL
_refine_ls_goodness_of_fit_ref 1.071
_refine_ls_hydrogen_treatment constr
_refine_ls_matrix_type full
_refine_ls_number_parameters 263
_refine_ls_number_reflns 3570
_refine_ls_number_restraints 0
_refine_ls_restrained_S_all 1.071
_refine_ls_R_factor_all 0.0894
_refine_ls_R_factor_gt 0.0664
_refine_ls_shift/su_max 0.039
_refine_ls_shift/su_mean 0.007
_refine_ls_structure_factor_coef Fsqd
_refine_ls_weighting_details 'calc w=1/[\s^2^(Fo^2^)+(0.0911P)^2^+0.0540P] where P=(Fo^2^+2Fc^2^)/3'
_refine_ls_weighting_scheme calc
_refine_ls_wR_factor_gt 0.1729
_refine_ls_wR_factor_ref 0.1894
_reflns_number_gt 2586
_reflns_number_total 3570
_reflns_threshold_expression >2sigma(I)
_cod_data_source_file jo9027209_si_001.cif
_cod_data_source_block cd28228
_cod_depositor_comments
;
The following automatic conversions were performed:

'_symmetry_cell_setting' value 'Monoclinic' changed to 'monoclinic'
according to the built-in table from CIF Core dictionary named
'cif_core.dic' version 2.4.1 from 2010-06-29.

Automatic conversion script
Id: cif_fix_values 1646 2011-03-28 12:23:43Z adriana 
;
_cod_database_code 4025383

loop_
_symmetry_equiv_pos_as_xyz
'x, y, z'
'-x, y+1/2, -z+1/2'
'-x, -y, -z'
'x, -y-1/2, z-1/2'

loop_
_atom_site_label
_atom_site_type_symbol
_atom_site_fract_x
_atom_site_fract_y
_atom_site_fract_z
_atom_site_U_iso_or_equiv
_atom_site_adp_type
_atom_site_occupancy
_atom_site_symmetry_multiplicity
_atom_site_calc_flag
_atom_site_refinement_flags
_atom_site_disorder_assembly
_atom_site_disorder_group
N1 N 0.59245(13) 0.37119(14) 0.6625(3) 0.0635(6) Uani 1 1 d . . .
O1 O 0.39598(10) 0.40063(14) 1.2787(2) 0.0744(6) Uani 1 1 d . . .
O2 O 0.30783(9) 0.38349(11) 1.05308(19) 0.0562(5) Uani 1 1 d . . .
O3 O 0.57208(12) 0.37975(18) 0.5113(3) 0.0981(7) Uani 1 1 d . . .
O4 O 0.65783(11) 0.36253(16) 0.7229(3) 0.0898(7) Uani 1 1 d . . .
C1 C 0.25232(14) 0.39972(17) 1.1645(3) 0.0557(6) Uani 1 1 d . . .
H1 H 0.2589 0.4631 1.2233 0.067 Uiso 1 1 calc R . .
C2 C 0.24061(16) 0.3162(2) 1.2875(3) 0.0724(8) Uani 1 1 d . . .
H2A H 0.2489 0.3351 1.4072 0.087 Uiso 1 1 calc R . .
H2B H 0.2681 0.2571 1.2682 0.087 Uiso 1 1 calc R . .
C3 C 0.15781(15) 0.3122(2) 1.2113(4) 0.0756(8) Uani 1 1 d . . .
H3A H 0.1418 0.2486 1.1651 0.091 Uiso 1 1 calc R . .
H3B H 0.1243 0.3366 1.2879 0.091 Uiso 1 1 calc R . .
C4 C 0.17384(13) 0.38568(16) 1.0767(3) 0.0554(6) Uani 1 1 d . . .
C5 C 0.13735(13) 0.42728(16) 0.9377(3) 0.0528(6) Uani 1 1 d . . .
C6 C 0.37889(14) 0.38870(16) 1.1280(3) 0.0524(6) Uani 1 1 d . . .
C7 C 0.43243(12) 0.37984(14) 1.0029(3) 0.0489(6) Uani 1 1 d . . .
C8 C 0.41132(14) 0.38537(17) 0.8275(3) 0.0577(6) Uani 1 1 d . . .
H8 H 0.3610 0.3911 0.7849 0.069 Uiso 1 1 calc R . .
C9 C 0.46270(14) 0.38266(17) 0.7157(3) 0.0583(6) Uani 1 1 d . . .
H9 H 0.4481 0.3870 0.5981 0.070 Uiso 1 1 calc R . .
C10 C 0.53670(13) 0.37341(15) 0.7820(3) 0.0520(6) Uani 1 1 d . . .
C11 C 0.56001(14) 0.36740(17) 0.9548(3) 0.0576(6) Uani 1 1 d . . .
H11 H 0.6105 0.3610 0.9961 0.069 Uiso 1 1 calc R . .
C12 C 0.50823(14) 0.37090(16) 1.0651(3) 0.0565(6) Uani 1 1 d . . .
H12 H 0.5234 0.3673 1.1825 0.068 Uiso 1 1 calc R . .
C13 C 0.05883(13) 0.40586(18) 0.8652(3) 0.0576(6) Uani 1 1 d . . .
C14 C 0.02174(15) 0.3224(2) 0.9052(4) 0.0778(8) Uani 1 1 d . . .
H14 H 0.0458 0.2784 0.9843 0.093 Uiso 1 1 calc R . .
C15 C -0.05023(17) 0.3027(3) 0.8305(5) 0.0880(9) Uani 1 1 d . . .
H15 H -0.0739 0.2459 0.8598 0.106 Uiso 1 1 calc R . .
C16 C -0.08670(17) 0.3657(3) 0.7146(4) 0.0913(10) Uani 1 1 d . . .
H16 H -0.1347 0.3513 0.6621 0.110 Uiso 1 1 calc R . .
C17 C -0.05217(18) 0.4502(3) 0.6759(4) 0.0950(10) Uani 1 1 d . . .
H17 H -0.0774 0.4948 0.5996 0.114 Uiso 1 1 calc R . .
C18 C 0.02049(17) 0.4698(2) 0.7499(4) 0.0811(8) Uani 1 1 d . . .
H18 H 0.0437 0.5271 0.7210 0.097 Uiso 1 1 calc R . .
C19 C 0.17936(12) 0.50031(16) 0.8458(3) 0.0484(5) Uani 1 1 d . . .
C20 C 0.20580(15) 0.47729(18) 0.6957(3) 0.0654(7) Uani 1 1 d . . .
H20 H 0.1945 0.4164 0.6458 0.078 Uiso 1 1 calc R . .
C21 C 0.24875(16) 0.5420(2) 0.6170(3) 0.0723(8) Uani 1 1 d . . .
H21 H 0.2670 0.5239 0.5166 0.087 Uiso 1 1 calc R . .
C22 C 0.26437(14) 0.63165(18) 0.6856(3) 0.0616(7) Uani 1 1 d . . .
H22 H 0.2932 0.6755 0.6324 0.074 Uiso 1 1 calc R . .
C23 C 0.23792(14) 0.65752(19) 0.8323(4) 0.0668(7) Uani 1 1 d . . .
H23 H 0.2484 0.7193 0.8792 0.080 Uiso 1 1 calc R . .
C24 C 0.19524(15) 0.59217(18) 0.9126(3) 0.0622(6) Uani 1 1 d . . .
H24 H 0.1771 0.6107 1.0128 0.075 Uiso 1 1 calc R . .

loop_
_atom_site_aniso_label
_atom_site_aniso_U_11
_atom_site_aniso_U_22
_atom_site_aniso_U_33
_atom_site_aniso_U_23
_atom_site_aniso_U_13
_atom_site_aniso_U_12
N1 0.0560(14) 0.0626(12) 0.0739(15) -0.0041(10) 0.0162(12) 0.0008(10)
O1 0.0700(13) 0.1055(15) 0.0461(10) -0.0045(9) 0.0022(9) -0.0049(10)
O2 0.0502(10) 0.0727(10) 0.0462(9) -0.0042(7) 0.0087(7) -0.0025(7)
O3 0.0790(15) 0.157(2) 0.0607(13) -0.0104(12) 0.0199(11) -0.0112(13)
O4 0.0581(13) 0.1135(16) 0.1004(15) 0.0120(12) 0.0205(11) 0.0224(11)
C1 0.0648(16) 0.0560(13) 0.0486(12) -0.0005(10) 0.0156(11) 0.0034(11)
C2 0.085(2) 0.0735(17) 0.0613(15) 0.0142(13) 0.0175(14) 0.0057(14)
C3 0.076(2) 0.0706(17) 0.0866(19) 0.0201(14) 0.0347(16) 0.0055(13)
C4 0.0556(15) 0.0546(13) 0.0604(14) 0.0032(11) 0.0236(12) 0.0021(11)
C5 0.0525(14) 0.0545(13) 0.0557(13) -0.0013(10) 0.0229(11) 0.0039(10)
C6 0.0575(15) 0.0521(13) 0.0460(13) 0.0008(10) 0.0011(11) -0.0013(10)
C7 0.0518(14) 0.0449(11) 0.0486(12) 0.0001(9) 0.0016(10) -0.0044(9)
C8 0.0468(14) 0.0720(15) 0.0524(13) -0.0033(11) -0.0001(11) -0.0072(11)
C9 0.0544(15) 0.0753(16) 0.0444(12) -0.0062(11) 0.0034(11) -0.0072(12)
C10 0.0511(14) 0.0474(12) 0.0589(14) -0.0004(10) 0.0118(11) -0.0023(10)
C11 0.0460(13) 0.0602(14) 0.0648(15) 0.0038(11) 0.0012(12) 0.0036(10)
C12 0.0593(16) 0.0594(14) 0.0479(12) 0.0049(10) -0.0032(12) 0.0035(11)
C13 0.0491(14) 0.0675(15) 0.0609(14) -0.0039(12) 0.0244(11) 0.0045(12)
C14 0.0530(16) 0.0855(19) 0.100(2) 0.0070(16) 0.0280(15) -0.0029(14)
C15 0.0566(18) 0.097(2) 0.115(2) 0.003(2) 0.0284(18) -0.0112(16)
C16 0.0507(17) 0.139(3) 0.088(2) -0.017(2) 0.0257(16) -0.0123(19)
C17 0.063(2) 0.129(3) 0.092(2) 0.016(2) 0.0076(17) 0.0107(19)
C18 0.0625(18) 0.098(2) 0.0823(18) 0.0133(16) 0.0092(15) -0.0048(16)
C19 0.0438(12) 0.0529(12) 0.0498(12) 0.0017(10) 0.0113(10) 0.0054(10)
C20 0.0827(19) 0.0627(15) 0.0550(14) -0.0066(11) 0.0249(13) -0.0098(13)
C21 0.088(2) 0.0809(18) 0.0525(14) 0.0036(13) 0.0258(14) -0.0110(15)
C22 0.0541(15) 0.0693(16) 0.0615(15) 0.0154(13) 0.0085(12) -0.0060(12)
C23 0.0634(16) 0.0559(14) 0.0815(18) -0.0020(13) 0.0116(14) -0.0041(12)
C24 0.0662(16) 0.0621(14) 0.0619(14) -0.0050(12) 0.0223(12) 0.0021(12)

loop_
_atom_type_symbol
_atom_type_description
_atom_type_scat_dispersion_real
_atom_type_scat_dispersion_imag
_atom_type_scat_source
C C 0.0033 0.0016 'International Tables Vol C Tables 4.2.6.8 and 6.1.1.4'
H H 0.0000 0.0000 'International Tables Vol C Tables 4.2.6.8 and 6.1.1.4'
N N 0.0061 0.0033 'International Tables Vol C Tables 4.2.6.8 and 6.1.1.4'
O O 0.0106 0.0060 'International Tables Vol C Tables 4.2.6.8 and 6.1.1.4'

loop_
_geom_angle_atom_site_label_1
_geom_angle_atom_site_label_2
_geom_angle_atom_site_label_3
_geom_angle
_geom_angle_site_symmetry_1
_geom_angle_site_symmetry_3
_geom_angle_publ_flag
O3 N1 O4 123.1(2) . . ?
O3 N1 C10 119.2(2) . . ?
O4 N1 C10 117.7(2) . . ?
C6 O2 C1 115.47(17) . . ?
O2 C1 C4 113.16(18) . . ?
O2 C1 C2 116.1(2) . . ?
C4 C1 C2 89.61(19) . . ?
O2 C1 H1 112.0 . . ?
C4 C1 H1 112.0 . . ?
C2 C1 H1 112.0 . . ?
C1 C2 C3 89.45(19) . . ?
C1 C2 H2A 113.7 . . ?
C3 C2 H2A 113.7 . . ?
C1 C2 H2B 113.7 . . ?
C3 C2 H2B 113.7 . . ?
H2A C2 H2B 111.0 . . ?
C4 C3 C2 88.91(19) . . ?
C4 C3 H3A 113.8 . . ?
C2 C3 H3A 113.8 . . ?
C4 C3 H3B 113.8 . . ?
C2 C3 H3B 113.8 . . ?
H3A C3 H3B 111.1 . . ?
C5 C4 C1 131.1(2) . . ?
C5 C4 C3 137.7(2) . . ?
C1 C4 C3 91.19(19) . . ?
C4 C5 C13 125.1(2) . . ?
C4 C5 C19 117.1(2) . . ?
C13 C5 C19 117.77(19) . . ?
O1 C6 O2 123.1(2) . . ?
O1 C6 C7 124.6(2) . . ?
O2 C6 C7 112.22(18) . . ?
C8 C7 C12 118.6(2) . . ?
C8 C7 C6 123.0(2) . . ?
C12 C7 C6 118.3(2) . . ?
C9 C8 C7 121.5(2) . . ?
C9 C8 H8 119.2 . . ?
C7 C8 H8 119.2 . . ?
C8 C9 C10 118.0(2) . . ?
C8 C9 H9 121.0 . . ?
C10 C9 H9 121.0 . . ?
C11 C10 C9 122.3(2) . . ?
C11 C10 N1 119.3(2) . . ?
C9 C10 N1 118.4(2) . . ?
C12 C11 C10 119.1(2) . . ?
C12 C11 H11 120.5 . . ?
C10 C11 H11 120.5 . . ?
C11 C12 C7 120.4(2) . . ?
C11 C12 H12 119.8 . . ?
C7 C12 H12 119.8 . . ?
C18 C13 C14 117.2(3) . . ?
C18 C13 C5 119.9(2) . . ?
C14 C13 C5 122.9(2) . . ?
C13 C14 C15 121.5(3) . . ?
C13 C14 H14 119.2 . . ?
C15 C14 H14 119.2 . . ?
C16 C15 C14 120.5(3) . . ?
C16 C15 H15 119.7 . . ?
C14 C15 H15 119.7 . . ?
C15 C16 C17 119.3(3) . . ?
C15 C16 H16 120.4 . . ?
C17 C16 H16 120.3 . . ?
C16 C17 C18 120.2(3) . . ?
C16 C17 H17 119.9 . . ?
C18 C17 H17 119.9 . . ?
C13 C18 C17 121.2(3) . . ?
C13 C18 H18 119.4 . . ?
C17 C18 H18 119.4 . . ?
C20 C19 C24 117.4(2) . . ?
C20 C19 C5 121.6(2) . . ?
C24 C19 C5 121.0(2) . . ?
C19 C20 C21 121.7(2) . . ?
C19 C20 H20 119.1 . . ?
C21 C20 H20 119.1 . . ?
C22 C21 C20 119.9(2) . . ?
C22 C21 H21 120.0 . . ?
C20 C21 H21 120.0 . . ?
C21 C22 C23 119.9(2) . . ?
C21 C22 H22 120.1 . . ?
C23 C22 H22 120.1 . . ?
C22 C23 C24 120.3(2) . . ?
C22 C23 H23 119.9 . . ?
C24 C23 H23 119.9 . . ?
C19 C24 C23 120.8(2) . . ?
C19 C24 H24 119.6 . . ?
C23 C24 H24 119.6 . . ?

loop_
_geom_bond_atom_site_label_1
_geom_bond_atom_site_label_2
_geom_bond_distance
_geom_bond_site_symmetry_2
_geom_bond_publ_flag
N1 O3 1.204(3) . ?
N1 O4 1.219(3) . ?
N1 C10 1.470(3) . ?
O1 C6 1.197(3) . ?
O2 C6 1.341(3) . ?
O2 C1 1.437(3) . ?
C1 C4 1.504(3) . ?
C1 C2 1.529(3) . ?
C1 H1 0.9800 . ?
C2 C3 1.536(4) . ?
C2 H2A 0.9700 . ?
C2 H2B 0.9700 . ?
C3 C4 1.515(3) . ?
C3 H3A 0.9700 . ?
C3 H3B 0.9700 . ?
C4 C5 1.327(3) . ?
C5 C13 1.486(3) . ?
C5 C19 1.498(3) . ?
C6 C7 1.477(3) . ?
C7 C8 1.385(3) . ?
C7 C12 1.397(3) . ?
C8 C9 1.365(4) . ?
C8 H8 0.9300 . ?
C9 C10 1.375(3) . ?
C9 H9 0.9300 . ?
C10 C11 1.372(3) . ?
C11 C12 1.362(3) . ?
C11 H11 0.9300 . ?
C12 H12 0.9300 . ?
C13 C18 1.376(4) . ?
C13 C14 1.380(4) . ?
C14 C15 1.380(4) . ?
C14 H14 0.9300 . ?
C15 C16 1.357(4) . ?
C15 H15 0.9300 . ?
C16 C17 1.366(5) . ?
C16 H16 0.9300 . ?
C17 C18 1.389(4) . ?
C17 H17 0.9300 . ?
C18 H18 0.9300 . ?
C19 C20 1.371(3) . ?
C19 C24 1.374(3) . ?
C20 C21 1.378(3) . ?
C20 H20 0.9300 . ?
C21 C22 1.352(4) . ?
C21 H21 0.9300 . ?
C22 C23 1.356(4) . ?
C22 H22 0.9300 . ?
C23 C24 1.387(4) . ?
C23 H23 0.9300 . ?
C24 H24 0.9300 . ?

loop_
_geom_torsion_atom_site_label_1
_geom_torsion_atom_site_label_2
_geom_torsion_atom_site_label_3
_geom_torsion_atom_site_label_4
_geom_torsion
_geom_torsion_site_symmetry_1
_geom_torsion_site_symmetry_2
_geom_torsion_site_symmetry_3
_geom_torsion_site_symmetry_4
_geom_torsion_publ_flag
C6 O2 C1 C4 -175.75(17) . . . . ?
C6 O2 C1 C2 -74.1(3) . . . . ?
O2 C1 C2 C3 -122.7(2) . . . . ?
C4 C1 C2 C3 -6.91(19) . . . . ?
C1 C2 C3 C4 6.86(19) . . . . ?
O2 C1 C4 C5 -56.1(3) . . . . ?
C2 C1 C4 C5 -174.5(3) . . . . ?
O2 C1 C4 C3 125.5(2) . . . . ?
C2 C1 C4 C3 7.0(2) . . . . ?
C2 C3 C4 C5 174.7(3) . . . . ?
C2 C3 C4 C1 -7.0(2) . . . . ?
C1 C4 C5 C13 -180.0(2) . . . . ?
C3 C4 C5 C13 -2.2(4) . . . . ?
C1 C4 C5 C19 1.1(4) . . . . ?
C3 C4 C5 C19 178.8(3) . . . . ?
C1 O2 C6 O1 4.0(3) . . . . ?
C1 O2 C6 C7 -175.01(17) . . . . ?
O1 C6 C7 C8 -166.9(2) . . . . ?
O2 C6 C7 C8 12.0(3) . . . . ?
O1 C6 C7 C12 9.4(3) . . . . ?
O2 C6 C7 C12 -171.61(18) . . . . ?
C12 C7 C8 C9 -0.3(3) . . . . ?
C6 C7 C8 C9 176.1(2) . . . . ?
C7 C8 C9 C10 0.5(3) . . . . ?
C8 C9 C10 C11 -0.3(3) . . . . ?
C8 C9 C10 N1 -179.5(2) . . . . ?
O3 N1 C10 C11 -177.5(2) . . . . ?
O4 N1 C10 C11 1.1(3) . . . . ?
O3 N1 C10 C9 1.7(3) . . . . ?
O4 N1 C10 C9 -179.7(2) . . . . ?
C9 C10 C11 C12 -0.1(3) . . . . ?
N1 C10 C11 C12 179.1(2) . . . . ?
C10 C11 C12 C7 0.4(3) . . . . ?
C8 C7 C12 C11 -0.2(3) . . . . ?
C6 C7 C12 C11 -176.8(2) . . . . ?
C4 C5 C13 C18 163.0(2) . . . . ?
C19 C5 C13 C18 -18.0(3) . . . . ?
C4 C5 C13 C14 -18.4(4) . . . . ?
C19 C5 C13 C14 160.6(2) . . . . ?
C18 C13 C14 C15 1.2(4) . . . . ?
C5 C13 C14 C15 -177.4(3) . . . . ?
C13 C14 C15 C16 0.0(5) . . . . ?
C14 C15 C16 C17 -1.8(5) . . . . ?
C15 C16 C17 C18 2.3(5) . . . . ?
C14 C13 C18 C17 -0.7(4) . . . . ?
C5 C13 C18 C17 178.0(3) . . . . ?
C16 C17 C18 C13 -1.0(5) . . . . ?
C4 C5 C19 C20 104.0(3) . . . . ?
C13 C5 C19 C20 -75.1(3) . . . . ?
C4 C5 C19 C24 -73.6(3) . . . . ?
C13 C5 C19 C24 107.3(3) . . . . ?
C24 C19 C20 C21 2.1(4) . . . . ?
C5 C19 C20 C21 -175.6(2) . . . . ?
C19 C20 C21 C22 -1.5(4) . . . . ?
C20 C21 C22 C23 0.3(4) . . . . ?
C21 C22 C23 C24 0.3(4) . . . . ?
C20 C19 C24 C23 -1.5(4) . . . . ?
C5 C19 C24 C23 176.2(2) . . . . ?
C22 C23 C24 C19 0.3(4) . . . . ?
